data_4126430
loop_
_publ_author_name
'Tang, Yongxing'
'Kumar, Dheeraj'
'Shreeve, Jean'ne M.'

_publ_section_title
;
 Balancing Excellent Performance and High Thermal Stability in a
 Dinitropyrazole Fused 1,2,3,4-Tetrazine.
;
_journal_name_full 'Journal of the American Chemical Society'
_journal_paper_doi 10.1021/jacs.7b08789
_journal_year 2017
_chemical_formula_moiety 'C6 H4 N10 O8'
_chemical_formula_sum 'C6 H4 N10 O8'
_chemical_formula_weight 344.19
_space_group_crystal_system monoclinic
_space_group_IT_number 14
_space_group_name_Hall '-P 2ybc'
_space_group_name_H-M_alt 'P 1 21/c 1'
_symmetry_space_group_name_Hall '-P 2ybc'
_symmetry_space_group_name_H-M 'P 1 21/c 1'
_atom_sites_solution_hydrogens difmap
_atom_sites_solution_primary dual
_audit_creation_date 2017-08-16
_audit_creation_method
;
Olex2 1.2-alpha
(compiled 2017.08.10 svn.r3458 for OlexSys, GUI svn.r5375)
;
_cell_angle_alpha 90
_cell_angle_beta 96.0120(10)
_cell_angle_gamma 90
_cell_formula_units_Z 4
_cell_length_a 7.8053(10)
_cell_length_b 10.1106(13)
_cell_length_c 16.085(2)
_cell_measurement_reflns_used 4426
_cell_measurement_temperature 173(2)
_cell_measurement_theta_max 25.35
_cell_measurement_theta_min 2.38
_cell_volume 1262.4(3)
_computing_cell_refinement 'SAINT v8.34A (Bruker, 2013)'
_computing_data_collection 'COSMO (BRUKER, V1.61, 2009)'
_computing_data_reduction 'SAINT v8.34A (Bruker, 2013)'
_computing_molecular_graphics 'Olex2 (Dolomanov et al., 2009)'
_computing_publication_material 'Olex2 (Dolomanov et al., 2009)'
_computing_structure_refinement 'XL (Sheldrick, 2008)'
_computing_structure_solution 'ShelXT (Sheldrick, 2015)'
_diffrn_ambient_temperature 173(2)
_diffrn_detector_area_resol_mean 8.36
_diffrn_measured_fraction_theta_full 1.000
_diffrn_measured_fraction_theta_max 0.999
_diffrn_measurement_device_type 'Bruker APEX-II CCD'
_diffrn_measurement_method /w
_diffrn_radiation_monochromator graphite
_diffrn_radiation_type MoK\a
_diffrn_radiation_wavelength 0.71073
_diffrn_reflns_av_R_equivalents 0.0358
_diffrn_reflns_av_unetI/netI 0.0289
_diffrn_reflns_Laue_measured_fraction_full 1.000
_diffrn_reflns_Laue_measured_fraction_max 0.999
_diffrn_reflns_limit_h_max 9
_diffrn_reflns_limit_h_min -9
_diffrn_reflns_limit_k_max 12
_diffrn_reflns_limit_k_min -12
_diffrn_reflns_limit_l_max 19
_diffrn_reflns_limit_l_min -19
_diffrn_reflns_number 10024
_diffrn_reflns_point_group_measured_fraction_full 1.000
_diffrn_reflns_point_group_measured_fraction_max 0.999
_diffrn_reflns_theta_full 25.242
_diffrn_reflns_theta_max 25.374
_diffrn_reflns_theta_min 2.383
_diffrn_source 'sealed tube'
_diffrn_standards_number 0
_exptl_absorpt_coefficient_mu 0.167
_exptl_absorpt_correction_T_max 0.7452
_exptl_absorpt_correction_T_min 0.6784
_exptl_absorpt_correction_type multi-scan
_exptl_absorpt_process_details
'SADABS-2014/5 (Bruker,2014/5) was used for absorption correction. wR2(int) was 0.0548 before and 0.0500 after correction. The Ratio of minimum to maximum transmission is 0.9104. The \l/2 correction factor is 0.00150.'
_exptl_crystal_colour yellow
_exptl_crystal_colour_primary yellow
_exptl_crystal_density_diffrn 1.811
_exptl_crystal_description chunk
_exptl_crystal_F_000 696
_exptl_crystal_recrystallization_method 'used as received'
_exptl_crystal_size_max 0.238
_exptl_crystal_size_mid 0.227
_exptl_crystal_size_min 0.132
_refine_diff_density_max 0.251
_refine_diff_density_min -0.318
_refine_diff_density_rms 0.055
_refine_ls_extinction_method none
_refine_ls_goodness_of_fit_ref 1.030
_refine_ls_hydrogen_treatment refall
_refine_ls_matrix_type full
_refine_ls_number_parameters 233
_refine_ls_number_reflns 2321
_refine_ls_number_restraints 0
_refine_ls_restrained_S_all 1.030
_refine_ls_R_factor_all 0.0526
_refine_ls_R_factor_gt 0.0419
_refine_ls_shift/su_max 0.000
_refine_ls_shift/su_mean 0.000
_refine_ls_structure_factor_coef Fsqd
_refine_ls_weighting_details 'w=1/[\s^2^(Fo^2^)+(0.0651P)^2^+0.5242P] where P=(Fo^2^+2Fc^2^)/3'
_refine_ls_weighting_scheme calc
_refine_ls_wR_factor_gt 0.1065
_refine_ls_wR_factor_ref 0.1171
_reflns_Friedel_coverage 0.000
_reflns_number_gt 1857
_reflns_number_total 2321
_reflns_threshold_expression 'I > 2\s(I)'
_cod_data_source_file ja7b08789_si_002.cif
_cod_data_source_block js817b
_cod_database_code 4126430
_shelxl_version_number 2014/6
_shelx_space_group_comment
;
The symmetry employed for this shelxl refinement is uniquely defined
by the following loop, which should always be used as a source of
symmetry information in preference to the above space-group names.
They are only intended as comments.
;
_shelx_estimated_absorpt_t_max 0.978
_shelx_estimated_absorpt_t_min 0.961
_olex2_refinement_description
;
;
_contact_crystallographer_email staples@chemistry.msu.com
_contact_crystallographer_name 'Richard Staples'
_olex2_diffrn_ambient_temperature_device 'Oxford Cryosystems'
_olex2_exptl_crystal_mounting_method 'The crystal was mounted on a nylon loop with paratone oil'
_olex2_submission_original_sample_id TANG-97
_olex2_submission_special_instructions 'No special instructions were received'

loop_
_space_group_symop_operation_xyz
'x, y, z'
'-x, y+1/2, -z+1/2'
'-x, -y, -z'
'x, -y-1/2, z-1/2'

loop_
_atom_site_label
_atom_site_type_symbol
_atom_site_fract_x
_atom_site_fract_y
_atom_site_fract_z
_atom_site_U_iso_or_equiv
_atom_site_adp_type
_atom_site_occupancy
_atom_site_site_symmetry_order
_atom_site_calc_flag
O1 O 0.82954(19) 0.56314(16) 0.71070(10) 0.0385(4) Uani 1 1 d
O2 O 0.6111(2) 0.62083(17) 0.77393(10) 0.0441(4) Uani 1 1 d
O3 O 0.2608(2) 0.6043(2) 0.72328(12) 0.0573(5) Uani 1 1 d
O4 O 0.1647(2) 0.56531(16) 0.59451(11) 0.0428(4) Uani 1 1 d
O5 O 0.43482(19) 0.30251(16) 0.42268(9) 0.0360(4) Uani 1 1 d
O6 O 0.3206(2) 0.12050(16) 0.37181(10) 0.0420(4) Uani 1 1 d
O7 O -0.0335(2) 0.14250(19) 0.33235(9) 0.0475(5) Uani 1 1 d
O8 O -0.2068(2) 0.06244(17) 0.41596(10) 0.0457(4) Uani 1 1 d
N1 N 0.6586(2) 0.34940(16) 0.65253(10) 0.0255(4) Uani 1 1 d
N2 N 0.5357(2) 0.27976(16) 0.60803(10) 0.0240(4) Uani 1 1 d
N3 N -0.0431(2) 0.19936(17) 0.54123(10) 0.0262(4) Uani 1 1 d
N4 N 0.0805(2) 0.25899(16) 0.59199(10) 0.0249(4) Uani 1 1 d
N5 N 0.5659(2) 0.15521(18) 0.57461(12) 0.0286(4) Uani 1 1 d
N6 N 0.0562(2) 0.3019(2) 0.67235(11) 0.0296(4) Uani 1 1 d
N7 N 0.6792(2) 0.55328(17) 0.72445(10) 0.0274(4) Uani 1 1 d
N8 N 0.2669(2) 0.54845(18) 0.65668(12) 0.0334(4) Uani 1 1 d
N9 N 0.3263(2) 0.21409(17) 0.41939(10) 0.0278(4) Uani 1 1 d
N10 N -0.0783(2) 0.12287(18) 0.40124(11) 0.0308(4) Uani 1 1 d
C1 C 0.5755(3) 0.45324(19) 0.67822(12) 0.0251(4) Uani 1 1 d
C2 C 0.4004(3) 0.45153(19) 0.64910(12) 0.0248(4) Uani 1 1 d
C3 C 0.3795(2) 0.33702(19) 0.60234(12) 0.0239(4) Uani 1 1 d
C4 C 0.2283(2) 0.27703(18) 0.55674(12) 0.0231(4) Uani 1 1 d
C5 C 0.1993(3) 0.22273(19) 0.47783(12) 0.0244(4) Uani 1 1 d
C6 C 0.0294(3) 0.1778(2) 0.47176(12) 0.0254(4) Uani 1 1 d
H6A H -0.053(3) 0.334(2) 0.6707(14) 0.038(7) Uiso 1 1 d
H6B H 0.061(3) 0.231(3) 0.7068(17) 0.048(8) Uiso 1 1 d
H5A H 0.665(3) 0.158(3) 0.5519(15) 0.040(7) Uiso 1 1 d
H5B H 0.574(3) 0.099(3) 0.6156(16) 0.038(7) Uiso 1 1 d

loop_
_atom_site_aniso_label
_atom_site_aniso_U_11
_atom_site_aniso_U_22
_atom_site_aniso_U_33
_atom_site_aniso_U_23
_atom_site_aniso_U_13
_atom_site_aniso_U_12
O1 0.0248(8) 0.0398(9) 0.0507(10) -0.0082(7) 0.0032(7) -0.0040(6)
O2 0.0424(10) 0.0467(10) 0.0445(10) -0.0202(8) 0.0110(8) -0.0067(8)
O3 0.0462(11) 0.0616(12) 0.0613(12) -0.0334(10) -0.0079(9) 0.0216(9)
O4 0.0376(9) 0.0410(9) 0.0473(10) 0.0021(8) -0.0072(8) 0.0136(7)
O5 0.0310(8) 0.0431(9) 0.0353(9) 0.0069(7) 0.0091(7) -0.0071(7)
O6 0.0498(10) 0.0404(9) 0.0379(9) -0.0093(8) 0.0144(7) 0.0051(8)
O7 0.0549(11) 0.0626(12) 0.0253(9) -0.0050(8) 0.0049(7) -0.0077(9)
O8 0.0360(9) 0.0567(11) 0.0430(10) -0.0044(8) -0.0020(7) -0.0176(8)
N1 0.0221(9) 0.0255(9) 0.0290(9) 0.0007(7) 0.0025(7) 0.0000(7)
N2 0.0218(8) 0.0227(8) 0.0276(9) -0.0016(7) 0.0031(7) 0.0015(7)
N3 0.0222(9) 0.0308(9) 0.0250(9) 0.0018(7) -0.0004(7) 0.0003(7)
N4 0.0221(9) 0.0298(9) 0.0228(9) -0.0006(7) 0.0027(7) 0.0027(7)
N5 0.0275(10) 0.0239(9) 0.0353(11) -0.0039(8) 0.0083(8) 0.0023(7)
N6 0.0257(10) 0.0405(11) 0.0232(9) -0.0024(8) 0.0050(7) 0.0073(8)
N7 0.0260(9) 0.0266(9) 0.0288(9) 0.0000(7) -0.0003(7) -0.0004(7)
N8 0.0278(10) 0.0289(10) 0.0426(11) -0.0052(8) -0.0004(8) 0.0051(7)
N9 0.0294(10) 0.0284(9) 0.0263(9) 0.0042(7) 0.0066(7) 0.0038(7)
N10 0.0305(10) 0.0312(10) 0.0300(10) -0.0021(8) 0.0001(8) -0.0007(8)
C1 0.0258(10) 0.0243(10) 0.0251(10) 0.0008(8) 0.0019(8) -0.0008(8)
C2 0.0237(10) 0.0241(10) 0.0267(10) 0.0016(8) 0.0030(8) 0.0009(8)
C3 0.0226(10) 0.0245(10) 0.0249(10) 0.0022(8) 0.0038(8) 0.0012(8)
C4 0.0225(10) 0.0204(10) 0.0265(10) 0.0010(8) 0.0037(8) 0.0019(8)
C5 0.0256(10) 0.0232(10) 0.0252(10) 0.0028(8) 0.0066(8) 0.0014(8)
C6 0.0266(11) 0.0259(10) 0.0234(10) 0.0015(8) 0.0006(8) 0.0004(8)

loop_
_atom_type_symbol
_atom_type_description
_atom_type_scat_dispersion_real
_atom_type_scat_dispersion_imag
_atom_type_scat_source
C C 0.0033 0.0016 'International Tables Vol C Tables 4.2.6.8 and 6.1.1.4'
H H 0.0000 0.0000 'International Tables Vol C Tables 4.2.6.8 and 6.1.1.4'
N N 0.0061 0.0033 'International Tables Vol C Tables 4.2.6.8 and 6.1.1.4'
O O 0.0106 0.0060 'International Tables Vol C Tables 4.2.6.8 and 6.1.1.4'

loop_
_geom_angle_atom_site_label_1
_geom_angle_atom_site_label_2
_geom_angle_atom_site_label_3
_geom_angle
C1 N1 N2 103.78(15)
N1 N2 N5 122.70(16)
N1 N2 C3 113.87(16)
C3 N2 N5 123.34(17)
C6 N3 N4 104.14(16)
N3 N4 N6 123.05(16)
N3 N4 C4 113.40(16)
C4 N4 N6 123.52(17)
N2 N5 H5A 108.3(17)
N2 N5 H5B 107.4(16)
H5A N5 H5B 110(2)
N4 N6 H6A 107.5(15)
N4 N6 H6B 108.7(17)
H6A N6 H6B 106(2)
O1 N7 C1 117.34(16)
O2 N7 O1 124.66(17)
O2 N7 C1 118.00(17)
O3 N8 O4 124.95(19)
O3 N8 C2 118.95(18)
O4 N8 C2 116.08(17)
O5 N9 C5 116.54(17)
O6 N9 O5 124.98(18)
O6 N9 C5 118.47(17)
O7 N10 O8 125.57(18)
O7 N10 C6 116.92(18)
O8 N10 C6 117.50(17)
N1 C1 N7 116.63(17)
N1 C1 C2 112.29(17)
C2 C1 N7 130.84(17)
C1 C2 N8 130.70(18)
C3 C2 N8 124.68(18)
C3 C2 C1 104.41(17)
N2 C3 C2 105.61(17)
N2 C3 C4 122.47(17)
C2 C3 C4 131.87(18)
N4 C4 C3 121.89(17)
N4 C4 C5 105.52(17)
C5 C4 C3 132.52(18)
C4 C5 N9 124.57(18)
C4 C5 C6 104.89(17)
C6 C5 N9 130.50(18)
N3 C6 N10 117.36(17)
N3 C6 C5 112.03(17)
C5 C6 N10 130.42(18)

loop_
_geom_bond_atom_site_label_1
_geom_bond_atom_site_label_2
_geom_bond_distance
O1 N7 1.221(2)
O2 N7 1.213(2)
O3 N8 1.216(2)
O4 N8 1.224(2)
O5 N9 1.229(2)
O6 N9 1.215(2)
O7 N10 1.213(2)
O8 N10 1.219(2)
N1 N2 1.336(2)
N1 C1 1.323(3)
N2 N5 1.399(2)
N2 C3 1.344(2)
N3 N4 1.340(2)
N3 C6 1.323(3)
N4 N6 1.395(2)
N4 C4 1.350(2)
N5 H5A 0.89(3)
N5 H5B 0.87(3)
N6 H6A 0.91(3)
N6 H6B 0.90(3)
N7 C1 1.451(3)
N8 C2 1.445(3)
N9 C5 1.439(3)
N10 C6 1.450(3)
C1 C2 1.397(3)
C2 C3 1.381(3)
C3 C4 1.455(3)
C4 C5 1.380(3)
C5 C6 1.395(3)

loop_
_geom_hbond_atom_site_label_D
_geom_hbond_atom_site_label_H
_geom_hbond_atom_site_label_A
_geom_hbond_distance_DH
_geom_hbond_distance_HA
_geom_hbond_distance_DA
_geom_hbond_angle_DHA
_geom_hbond_site_symmetry_A
N5 H5B O2 0.87(3) 2.41(2) 2.944(3) 120(2) 2_646
N5 H5B O6 0.87(3) 2.37(3) 3.023(3) 132(2) 3_656
